data_1513751
loop_
_publ_author_name
'Vay\'a, Ignacio'
'Andreu, Inmaculada'
'Jim\'enez, M Consuelo'
'Miranda, Miguel A.'

_publ_section_title
;
 Photooxygenation mechanisms in naproxen-amino acid linked systems.
;
_journal_issue 2
_journal_name_full
'Photochemical &amp; photobiological sciences : Official journal of the European Photochemistry Association and the European Society for Photobiology'
_journal_page_first 224
_journal_page_last 230
_journal_paper_doi 10.1039/c3pp50252j
_journal_volume 13
_journal_year 2014
_chemical_formula_sum 'C24 H25 N O5'
_chemical_formula_weight 407.45
_chemical_name_systematic
;
 ?
;
_space_group_IT_number 19
_symmetry_space_group_name_Hall 'P 2ac 2ab'
_symmetry_space_group_name_H-M 'P 21 21 21'
_atom_sites_solution_hydrogens geom
_atom_sites_solution_primary direct
_atom_sites_solution_secondary difmap
_audit_creation_method SHELXL-97
_cell_angle_alpha 90.00
_cell_angle_beta 90.00
_cell_angle_gamma 90.00
_cell_formula_units_Z 4
_cell_length_a 5.6471(2)
_cell_length_b 8.0554(4)
_cell_length_c 45.153(2)
_cell_measurement_temperature 120.0(1)
_cell_volume 2053.99(15)
_computing_structure_refinement 'SHELXL-97 (Sheldrick, 1997)'
_diffrn_ambient_temperature 120.0(1)
_diffrn_measured_fraction_theta_full 0.989
_diffrn_measured_fraction_theta_max 0.989
_diffrn_radiation_type CuK\a
_diffrn_radiation_wavelength 1.5418
_diffrn_reflns_av_sigmaI/netI 0.0335
_diffrn_reflns_limit_h_max 6
_diffrn_reflns_limit_h_min 0
_diffrn_reflns_limit_k_max 9
_diffrn_reflns_limit_k_min 0
_diffrn_reflns_limit_l_max 55
_diffrn_reflns_limit_l_min -54
_diffrn_reflns_theta_full 72.11
_diffrn_reflns_theta_max 72.11
_diffrn_reflns_theta_min 1.96
_exptl_absorpt_coefficient_mu 0.753
_exptl_absorpt_correction_T_max 0.9705
_exptl_absorpt_correction_T_min 0.6607
_exptl_crystal_density_diffrn 1.318
_exptl_crystal_density_method 'not measured'
_exptl_crystal_F_000 864
_exptl_crystal_size_max 0.60
_exptl_crystal_size_mid 0.13
_exptl_crystal_size_min 0.04
_refine_diff_density_max 0.211
_refine_diff_density_min -0.158
_refine_diff_density_rms 0.043
_refine_ls_abs_structure_details 'Flack H D (1983), Acta Cryst. A39, 876-881'
_refine_ls_abs_structure_Flack 0.16(17)
_refine_ls_extinction_coef 0.0042(4)
_refine_ls_extinction_expression Fc^*^=kFc[1+0.001xFc^2^\l^3^/sin(2\q)]^-1/4^
_refine_ls_extinction_method SHELXL
_refine_ls_goodness_of_fit_ref 1.086
_refine_ls_hydrogen_treatment mixed
_refine_ls_matrix_type full
_refine_ls_number_parameters 373
_refine_ls_number_reflns 3911
_refine_ls_number_restraints 0
_refine_ls_restrained_S_all 1.086
_refine_ls_R_factor_all 0.0366
_refine_ls_R_factor_gt 0.0339
_refine_ls_shift/su_max 0.000
_refine_ls_shift/su_mean 0.000
_refine_ls_structure_factor_coef Fsqd
_refine_ls_weighting_details 'calc w=1/[\s^2^(Fo^2^)+(0.0429P)^2^+0.3755P] where P=(Fo^2^+2Fc^2^)/3'
_refine_ls_weighting_scheme calc
_refine_ls_wR_factor_gt 0.0841
_refine_ls_wR_factor_ref 0.0862
_reflns_number_gt 3672
_reflns_number_total 3911
_reflns_threshold_expression >2sigma(I)
_cod_data_source_file c3pp50252j.txt
_cod_data_source_block 2004uv04
_cod_original_cell_volume 2054.01(16)
_cod_database_code 1513751

loop_
_symmetry_equiv_pos_as_xyz
'x, y, z'
'-x+1/2, -y, z+1/2'
'x+1/2, -y+1/2, -z'
'-x, y+1/2, -z+1/2'

loop_
_atom_site_label
_atom_site_type_symbol
_atom_site_fract_x
_atom_site_fract_y
_atom_site_fract_z
_atom_site_U_iso_or_equiv
_atom_site_adp_type
_atom_site_occupancy
_atom_site_symmetry_multiplicity
_atom_site_calc_flag
C1 C 0.6963(3) 0.84755(19) 0.09723(3) 0.0289(3) Uani 1 1 d
C2 C 0.8366(3) 0.9410(2) 0.07906(4) 0.0299(3) Uani 1 1 d
H2 H 0.984(4) 0.986(2) 0.0873(4) 0.038(5) Uiso 1 1 d
C3 C 0.7767(3) 0.97039(19) 0.04893(4) 0.0283(3) Uani 1 1 d
C4 C 0.9192(3) 1.06776(19) 0.02976(4) 0.0309(3) Uani 1 1 d
H4 H 1.076(4) 1.120(2) 0.0380(4) 0.037(5) Uiso 1 1 d
C5 C 0.8546(3) 1.0938(2) 0.00095(3) 0.0303(3) Uani 1 1 d
H5 H 0.947(3) 1.162(2) -0.0127(4) 0.034(5) Uiso 1 1 d
C6 C 0.6460(3) 1.02119(19) -0.01049(3) 0.0285(3) Uani 1 1 d
C7 C 0.5034(3) 0.9249(2) 0.00708(3) 0.0287(3) Uani 1 1 d
H7 H 0.359(3) 0.871(2) -0.0007(4) 0.028(4) Uiso 1 1 d
C8 C 0.5652(3) 0.8994(2) 0.03732(3) 0.0279(3) Uani 1 1 d
C9 C 0.4209(3) 0.8045(2) 0.05660(3) 0.0297(3) Uani 1 1 d
H9 H 0.269(3) 0.760(2) 0.0492(4) 0.031(5) Uiso 1 1 d
C10 C 0.4835(3) 0.7807(2) 0.08561(4) 0.0301(3) Uani 1 1 d
H10 H 0.382(3) 0.714(2) 0.0991(4) 0.026(4) Uiso 1 1 d
O11 O 0.6043(2) 1.05695(14) -0.03975(2) 0.0308(3) Uani 1 1 d
C12 C 0.3851(3) 1.0008(2) -0.05186(4) 0.0344(4) Uani 1 1 d
H12A H 0.253(4) 1.040(3) -0.0398(5) 0.045(6) Uiso 1 1 d
H12B H 0.380(4) 0.881(3) -0.0535(5) 0.048(6) Uiso 1 1 d
H12C H 0.377(4) 1.045(3) -0.0731(5) 0.043(5) Uiso 1 1 d
C13 C 0.7656(3) 0.8150(2) 0.12944(4) 0.0305(4) Uani 1 1 d
H13 H 0.912(4) 0.867(3) 0.1327(5) 0.044(6) Uiso 1 1 d
C14 C 0.7821(4) 0.6288(2) 0.13646(4) 0.0431(5) Uani 1 1 d
H14A H 0.830(4) 0.613(3) 0.1579(5) 0.045(5) Uiso 1 1 d
H14B H 0.618(5) 0.577(3) 0.1323(5) 0.058(6) Uiso 1 1 d
H14C H 0.923(5) 0.577(3) 0.1234(5) 0.061(7) Uiso 1 1 d
C15 C 0.5817(3) 0.8979(2) 0.14873(3) 0.0301(3) Uani 1 1 d
O16 O 0.3776(2) 0.84172(16) 0.15102(2) 0.0390(3) Uani 1 1 d
N17 N 0.6436(3) 1.04122(17) 0.16193(3) 0.0302(3) Uani 1 1 d
H17 H 0.796(4) 1.090(3) 0.1575(5) 0.048(6) Uiso 1 1 d
C18 C 0.4594(3) 1.1537(2) 0.17248(4) 0.0313(3) Uani 1 1 d
H18 H 0.354(3) 1.092(2) 0.1863(4) 0.031(4) Uiso 1 1 d
C19 C 0.3085(3) 1.2096(2) 0.14637(4) 0.0318(4) Uani 1 1 d
O20 O 0.0958(2) 1.22350(17) 0.14661(3) 0.0426(3) Uani 1 1 d
O21 O 0.4439(2) 1.24549(15) 0.12300(2) 0.0366(3) Uani 1 1 d
C22 C 0.3286(4) 1.2979(3) 0.09618(4) 0.0448(5) Uani 1 1 d
H22A H 0.163(6) 1.256(4) 0.0950(6) 0.089(9) Uiso 1 1 d
H22B H 0.404(8) 1.226(5) 0.0785(9) 0.132(14) Uiso 1 1 d
H22C H 0.315(7) 1.400(5) 0.0949(7) 0.105(12) Uiso 1 1 d
C23 C 0.5683(3) 1.3057(2) 0.18819(4) 0.0321(4) Uani 1 1 d
H23A H 0.702(4) 1.350(2) 0.1750(4) 0.035(5) Uiso 1 1 d
H23B H 0.445(4) 1.397(3) 0.1889(4) 0.040(5) Uiso 1 1 d
C24 C 0.6500(3) 1.2700(2) 0.21937(3) 0.0302(3) Uani 1 1 d
C25 C 0.5145(3) 1.3205(2) 0.24331(4) 0.0322(4) Uani 1 1 d
H25 H 0.354(4) 1.385(2) 0.2403(4) 0.039(5) Uiso 1 1 d
C26 C 0.5857(3) 1.2910(2) 0.27217(4) 0.0336(4) Uani 1 1 d
H26 H 0.488(4) 1.328(2) 0.2883(5) 0.040(5) Uiso 1 1 d
C27 C 0.7977(3) 1.2102(2) 0.27767(3) 0.0334(4) Uani 1 1 d
C28 C 0.9367(3) 1.1564(2) 0.25404(4) 0.0348(4) Uani 1 1 d
H28 H 1.085(4) 1.094(3) 0.2577(4) 0.044(5) Uiso 1 1 d
C29 C 0.8632(3) 1.1877(2) 0.22532(4) 0.0343(4) Uani 1 1 d
H29 H 0.962(4) 1.145(2) 0.2099(5) 0.041(5) Uiso 1 1 d
O30 O 0.8769(2) 1.17668(18) 0.30570(3) 0.0445(3) Uani 1 1 d
H30 H 0.781(5) 1.233(3) 0.3196(6) 0.075(8) Uiso 1 1 d

loop_
_atom_site_aniso_label
_atom_site_aniso_U_11
_atom_site_aniso_U_22
_atom_site_aniso_U_33
_atom_site_aniso_U_23
_atom_site_aniso_U_13
_atom_site_aniso_U_12
C1 0.0319(8) 0.0287(8) 0.0261(8) -0.0026(6) -0.0013(6) 0.0023(7)
C2 0.0293(8) 0.0295(8) 0.0309(8) -0.0051(6) -0.0032(7) -0.0001(6)
C3 0.0297(8) 0.0250(8) 0.0302(8) -0.0028(6) 0.0005(6) 0.0017(6)
C4 0.0289(8) 0.0296(8) 0.0341(8) -0.0027(6) -0.0006(7) -0.0007(7)
C5 0.0325(8) 0.0277(8) 0.0307(8) 0.0003(6) 0.0037(7) 0.0000(7)
C6 0.0313(8) 0.0274(8) 0.0267(7) -0.0012(6) 0.0015(6) 0.0035(6)
C7 0.0289(8) 0.0289(8) 0.0282(8) -0.0018(6) -0.0014(6) 0.0005(6)
C8 0.0284(8) 0.0272(7) 0.0281(7) -0.0028(6) 0.0003(6) 0.0018(6)
C9 0.0284(8) 0.0310(8) 0.0295(8) -0.0008(6) -0.0016(6) -0.0022(6)
C10 0.0319(8) 0.0306(8) 0.0277(8) 0.0000(6) 0.0010(6) -0.0017(7)
O11 0.0339(6) 0.0328(6) 0.0258(5) 0.0010(4) -0.0001(5) -0.0017(5)
C12 0.0350(9) 0.0389(10) 0.0295(8) 0.0000(7) -0.0004(7) -0.0007(7)
C13 0.0336(9) 0.0305(8) 0.0275(8) -0.0008(6) -0.0044(6) -0.0020(7)
C14 0.0586(12) 0.0343(10) 0.0365(10) 0.0026(8) -0.0151(9) 0.0023(9)
C15 0.0343(8) 0.0336(8) 0.0225(7) 0.0041(6) -0.0032(6) -0.0046(7)
O16 0.0386(7) 0.0494(7) 0.0289(6) -0.0019(5) 0.0025(5) -0.0132(6)
N17 0.0300(7) 0.0332(7) 0.0273(6) -0.0003(5) -0.0001(6) -0.0014(6)
C18 0.0301(8) 0.0381(9) 0.0257(7) 0.0005(7) 0.0022(6) 0.0003(7)
C19 0.0309(8) 0.0340(8) 0.0306(8) 0.0001(7) 0.0007(7) -0.0022(7)
O20 0.0299(6) 0.0548(8) 0.0431(7) 0.0057(6) -0.0011(5) 0.0000(6)
O21 0.0337(6) 0.0505(7) 0.0257(6) 0.0064(5) -0.0019(5) -0.0017(5)
C22 0.0497(12) 0.0514(12) 0.0331(9) 0.0111(8) -0.0117(8) -0.0050(9)
C23 0.0362(8) 0.0333(9) 0.0269(7) -0.0008(7) 0.0004(7) 0.0013(7)
C24 0.0325(8) 0.0313(8) 0.0269(8) -0.0024(6) 0.0002(7) -0.0026(7)
C25 0.0320(8) 0.0323(9) 0.0322(8) -0.0034(7) 0.0000(7) 0.0016(7)
C26 0.0356(9) 0.0371(9) 0.0282(8) -0.0043(7) 0.0013(7) 0.0032(7)
C27 0.0356(9) 0.0384(9) 0.0261(8) -0.0007(7) -0.0036(7) -0.0012(7)
C28 0.0316(9) 0.0404(9) 0.0324(8) -0.0018(7) -0.0008(7) 0.0026(7)
C29 0.0312(8) 0.0396(9) 0.0320(8) -0.0019(7) 0.0036(7) 0.0013(7)
O30 0.0440(7) 0.0633(8) 0.0262(6) -0.0026(6) -0.0038(5) 0.0136(7)

loop_
_atom_type_symbol
_atom_type_description
_atom_type_scat_dispersion_real
_atom_type_scat_dispersion_imag
_atom_type_scat_source
C C 0.0181 0.0091 'International Tables Vol C Tables 4.2.6.8 and 6.1.1.4'
H H 0.0000 0.0000 'International Tables Vol C Tables 4.2.6.8 and 6.1.1.4'
N N 0.0311 0.0180 'International Tables Vol C Tables 4.2.6.8 and 6.1.1.4'
O O 0.0492 0.0322 'International Tables Vol C Tables 4.2.6.8 and 6.1.1.4'

loop_
_geom_angle_atom_site_label_1
_geom_angle_atom_site_label_2
_geom_angle_atom_site_label_3
_geom_angle
C2 C1 C10 118.60(14)
C2 C1 C13 121.16(14)
C10 C1 C13 120.24(14)
C1 C2 C3 121.88(15)
C1 C2 H2 117.9(12)
C3 C2 H2 120.2(12)
C4 C3 C2 122.75(15)
C4 C3 C8 118.24(15)
C2 C3 C8 119.01(15)
C5 C4 C3 120.94(15)
C5 C4 H4 120.1(11)
C3 C4 H4 119.0(11)
C4 C5 C6 120.45(15)
C4 C5 H5 123.0(11)
C6 C5 H5 116.6(11)
C7 C6 O11 125.10(15)
C7 C6 C5 120.81(15)
O11 C6 C5 114.09(14)
C6 C7 C8 119.51(15)
C6 C7 H7 121.7(10)
C8 C7 H7 118.8(10)
C9 C8 C3 118.26(14)
C9 C8 C7 121.72(15)
C3 C8 C7 120.02(15)
C10 C9 C8 120.94(15)
C10 C9 H9 119.9(11)
C8 C9 H9 119.1(11)
C9 C10 C1 121.29(15)
C9 C10 H10 120.8(10)
C1 C10 H10 117.9(10)
C6 O11 C12 116.82(12)
O11 C12 H12A 110.2(13)
O11 C12 H12B 111.8(14)
H12A C12 H12B 109.7(19)
O11 C12 H12C 106.8(12)
H12A C12 H12C 112.0(17)
H12B C12 H12C 106.2(17)
C15 C13 C1 107.26(13)
C15 C13 C14 110.77(15)
C1 C13 C14 112.31(14)
C15 C13 H13 108.7(13)
C1 C13 H13 107.4(13)
C14 C13 H13 110.3(13)
C13 C14 H14A 109.8(12)
C13 C14 H14B 107.7(14)
H14A C14 H14B 111.0(19)
C13 C14 H14C 108.1(13)
H14A C14 H14C 106.1(19)
H14B C14 H14C 114.1(18)
O16 C15 N17 121.14(16)
O16 C15 C13 121.60(15)
N17 C15 C13 117.14(14)
C15 N17 C18 119.46(14)
C15 N17 H17 119.1(13)
C18 N17 H17 116.9(13)
N17 C18 C19 109.27(13)
N17 C18 C23 111.01(14)
C19 C18 C23 110.15(14)
N17 C18 H18 108.8(11)
C19 C18 H18 107.4(11)
C23 C18 H18 110.1(10)
O20 C19 O21 123.88(16)
O20 C19 C18 125.27(15)
O21 C19 C18 110.84(13)
C19 O21 C22 118.04(14)
O21 C22 H22A 111.8(17)
O21 C22 H22B 107(2)
H22A C22 H22B 98(3)
O21 C22 H22C 113(2)
H22A C22 H22C 104(3)
H22B C22 H22C 121(3)
C24 C23 C18 113.57(14)
C24 C23 H23A 112.4(11)
C18 C23 H23A 107.7(11)
C24 C23 H23B 108.6(11)
C18 C23 H23B 108.3(12)
H23A C23 H23B 105.9(16)
C25 C24 C29 117.64(15)
C25 C24 C23 120.23(15)
C29 C24 C23 122.13(15)
C26 C25 C24 121.61(16)
C26 C25 H25 117.0(10)
C24 C25 H25 121.3(11)
C25 C26 C27 120.01(16)
C25 C26 H26 119.6(13)
C27 C26 H26 120.4(13)
O30 C27 C26 122.71(15)
O30 C27 C28 117.57(16)
C26 C27 C28 119.71(15)
C29 C28 C27 119.46(16)
C29 C28 H28 120.1(12)
C27 C28 H28 120.4(12)
C28 C29 C24 121.56(16)
C28 C29 H29 116.4(13)
C24 C29 H29 121.9(13)
C27 O30 H30 109.4(17)

loop_
_geom_bond_atom_site_label_1
_geom_bond_atom_site_label_2
_geom_bond_distance
C1 C2 1.367(2)
C1 C10 1.418(2)
C1 C13 1.529(2)
C2 C3 1.422(2)
C2 H2 0.98(2)
C3 C4 1.418(2)
C3 C8 1.424(2)
C4 C5 1.367(2)
C4 H4 1.05(2)
C5 C6 1.413(2)
C5 H5 0.97(2)
C6 C7 1.371(2)
C6 O11 1.3726(18)
C7 C8 1.424(2)
C7 H7 0.990(19)
C8 C9 1.417(2)
C9 C10 1.370(2)
C9 H9 0.987(19)
C10 H10 0.993(19)
O11 C12 1.427(2)
C12 H12A 0.97(2)
C12 H12B 0.97(2)
C12 H12C 1.02(2)
C13 C15 1.511(2)
C13 C14 1.535(3)
C13 H13 0.94(2)
C14 H14A 1.01(2)
C14 H14B 1.03(3)
C14 H14C 1.08(3)
C15 O16 1.242(2)
C15 N17 1.345(2)
N17 C18 1.460(2)
N17 H17 0.97(2)
C18 C19 1.523(2)
C18 C23 1.543(2)
C18 H18 0.994(19)
C19 O20 1.206(2)
C19 O21 1.335(2)
O21 C22 1.438(2)
C22 H22A 1.00(4)
C22 H22B 1.08(4)
C22 H22C 0.83(4)
C23 C24 1.509(2)
C23 H23A 1.03(2)
C23 H23B 1.01(2)
C24 C25 1.385(2)
C24 C29 1.401(2)
C25 C26 1.384(2)
C25 H25 1.05(2)
C26 C27 1.386(2)
C26 H26 0.96(2)
C27 O30 1.3691(19)
C27 C28 1.394(2)
C28 C29 1.385(2)
C28 H28 0.99(2)
C29 H29 0.95(2)
O30 H30 0.94(3)

loop_
_geom_hbond_atom_site_label_D
_geom_hbond_atom_site_label_H
_geom_hbond_atom_site_label_A
_geom_hbond_distance_DH
_geom_hbond_distance_HA
_geom_hbond_distance_DA
_geom_hbond_angle_DHA
_geom_hbond_site_symmetry_A
N17 H17 O20 0.97(2) 2.07(2) 3.026(2) 172(2) 1_655
O30 H30 O16 0.94(3) 1.83(3) 2.7661(18) 174(3) 4_655

loop_
_geom_torsion_atom_site_label_1
_geom_torsion_atom_site_label_2
_geom_torsion_atom_site_label_3
_geom_torsion_atom_site_label_4
_geom_torsion
C10 C1 C2 C3 -1.0(2)
C13 C1 C2 C3 179.01(15)
C1 C2 C3 C4 179.64(15)
C1 C2 C3 C8 -0.4(2)
C2 C3 C4 C5 -179.64(15)
C8 C3 C4 C5 0.4(2)
C3 C4 C5 C6 -1.2(2)
C4 C5 C6 C7 0.6(2)
C4 C5 C6 O11 -179.56(14)
O11 C6 C7 C8 -179.07(14)
C5 C6 C7 C8 0.7(2)
C4 C3 C8 C9 -178.96(15)
C2 C3 C8 C9 1.1(2)
C4 C3 C8 C7 0.9(2)
C2 C3 C8 C7 -179.02(15)
C6 C7 C8 C9 178.40(15)
C6 C7 C8 C3 -1.5(2)
C3 C8 C9 C10 -0.3(2)
C7 C8 C9 C10 179.79(15)
C8 C9 C10 C1 -1.1(2)
C2 C1 C10 C9 1.8(2)
C13 C1 C10 C9 -178.21(15)
C7 C6 O11 C12 5.6(2)
C5 C6 O11 C12 -174.13(14)
C2 C1 C13 C15 115.14(16)
C10 C1 C13 C15 -64.83(18)
C2 C1 C13 C14 -122.94(18)
C10 C1 C13 C14 57.1(2)
C1 C13 C15 O16 72.03(19)
C14 C13 C15 O16 -50.9(2)
C1 C13 C15 N17 -103.99(16)
C14 C13 C15 N17 133.12(15)
O16 C15 N17 C18 -16.1(2)
C13 C15 N17 C18 159.99(14)
C15 N17 C18 C19 -61.10(18)
C15 N17 C18 C23 177.22(13)
N17 C18 C19 O20 138.76(18)
C23 C18 C19 O20 -99.0(2)
N17 C18 C19 O21 -42.63(18)
C23 C18 C19 O21 79.57(17)
O20 C19 O21 C22 -2.4(3)
C18 C19 O21 C22 179.00(16)
N17 C18 C23 C24 -78.19(17)
C19 C18 C23 C24 160.65(14)
C18 C23 C24 C25 -102.40(18)
C18 C23 C24 C29 78.3(2)
C29 C24 C25 C26 0.0(3)
C23 C24 C25 C26 -179.38(16)
C24 C25 C26 C27 0.4(3)
C25 C26 C27 O30 -179.60(17)
C25 C26 C27 C28 -1.0(3)
O30 C27 C28 C29 179.98(16)
C26 C27 C28 C29 1.4(3)
C27 C28 C29 C24 -1.0(3)
C25 C24 C29 C28 0.4(3)
C23 C24 C29 C28 179.69(16)
